data_7033524
loop_
_publ_author_name
'Nordheider, Andreas'
'Athukorala Arachchige, Kasun S.'
'Slawin, Alexandra M. Z.'
'Woollins, J. Derek'
'Chivers, Tristram'

_publ_section_title
;
 Sodium and rhodium complexes of a spirocyclic Te5 dianion supported by
 P2N2 rings.
;
_journal_issue 19
_journal_name_full 'Dalton transactions (Cambridge, England : 2003)'
_journal_page_first 8781
_journal_page_last 8783
_journal_paper_doi 10.1039/c4dt03257h
_journal_volume 44
_journal_year 2015
_chemical_formula_moiety 'C48 H40 N2 P4 Te5'
_chemical_formula_sum 'C48 H40 N2 P4 Te5'
_chemical_formula_weight 1406.70
_chemical_name_systematic
; 
 ? 
;
_space_group_IT_number 14
_symmetry_cell_setting monoclinic
_symmetry_space_group_name_Hall '-P 2ybc'
_symmetry_space_group_name_H-M 'P 1 21/c 1'
_atom_sites_solution_hydrogens geom
_atom_sites_solution_primary direct
_atom_sites_solution_secondary difmap
_audit_creation_method SHELXL-97
_audit_update_record
;
2014-10-14 deposited with the CCDC.
2015-01-06 downloaded from the CCDC.
;
_cell_angle_alpha 90.00
_cell_angle_beta 113.47(3)
_cell_angle_gamma 90.00
_cell_formula_units_Z 2
_cell_length_a 11.021(2)
_cell_length_b 14.951(3)
_cell_length_c 15.893(3)
_cell_measurement_temperature 173(2)
_cell_volume 2402.1(10)
_computing_cell_refinement 'Nonius DENZO'
_computing_data_collection 'Nonius COLLECT'
_computing_data_reduction 'Nonius DENZO'
_computing_molecular_graphics 'Bruker SHELXTL'
_computing_publication_material 'Bruker SHELXTL'
_computing_structure_refinement 'SHELXL-97 (Sheldrick, 1997)'
_computing_structure_solution 'SHELXS-97 (Sheldrick, 1990)'
_diffrn_ambient_temperature 173(2)
_diffrn_measured_fraction_theta_full 0.996
_diffrn_measured_fraction_theta_max 0.996
_diffrn_measurement_device_type 'Nonius-Kappa CCD'
_diffrn_measurement_method 'phi\omega scans'
_diffrn_radiation_monochromator graphite
_diffrn_radiation_source 'fine-focus sealed tube'
_diffrn_radiation_type MoK\a
_diffrn_radiation_wavelength 0.71073
_diffrn_reflns_av_R_equivalents 0.0327
_diffrn_reflns_av_sigmaI/netI 0.0429
_diffrn_reflns_limit_h_max 13
_diffrn_reflns_limit_h_min -13
_diffrn_reflns_limit_k_max 17
_diffrn_reflns_limit_k_min -17
_diffrn_reflns_limit_l_max 18
_diffrn_reflns_limit_l_min -18
_diffrn_reflns_number 41094
_diffrn_reflns_theta_full 25.03
_diffrn_reflns_theta_max 25.03
_diffrn_reflns_theta_min 2.72
_exptl_absorpt_coefficient_mu 3.168
_exptl_absorpt_correction_T_max 0.9393
_exptl_absorpt_correction_T_min 0.9393
_exptl_absorpt_correction_type integration
_exptl_absorpt_process_details 'HKL Scalepack (Otwinowski & Minor 1997)'
_exptl_crystal_colour red
_exptl_crystal_density_diffrn 1.945
_exptl_crystal_density_method 'not measured'
_exptl_crystal_description block
_exptl_crystal_F_000 1324
_exptl_crystal_size_max 0.02
_exptl_crystal_size_mid 0.02
_exptl_crystal_size_min 0.02
_refine_diff_density_max 0.601
_refine_diff_density_min -0.707
_refine_diff_density_rms 0.130
_refine_ls_extinction_method none
_refine_ls_goodness_of_fit_ref 1.078
_refine_ls_hydrogen_treatment constr
_refine_ls_matrix_type full
_refine_ls_number_parameters 256
_refine_ls_number_reflns 4216
_refine_ls_number_restraints 12
_refine_ls_restrained_S_all 1.078
_refine_ls_R_factor_all 0.0583
_refine_ls_R_factor_gt 0.0342
_refine_ls_shift/su_max 0.001
_refine_ls_shift/su_mean 0.000
_refine_ls_structure_factor_coef Fsqd
_refine_ls_weighting_details 'calc w=1/[\s^2^(Fo^2^)+(0.0329P)^2^+3.9829P] where P=(Fo^2^+2Fc^2^)/3'
_refine_ls_weighting_scheme calc
_refine_ls_wR_factor_gt 0.0714
_refine_ls_wR_factor_ref 0.0822
_reflns_number_gt 3159
_reflns_number_total 4216
_reflns_threshold_expression >2sigma(I)
_cod_data_source_file c4dt03257h2.cif
_cod_data_source_block 5
_cod_depositor_comments
;
The following automatic conversions were performed:

'_symmetry_cell_setting' value 'Monoclinic' changed to 'monoclinic'
according to
/usr/data/users/saulius/crontab/automatic-downloads/rss-feeds/RSC/lib/dictionaries/cif_core.dic
dictionary named 'cif_core.dic' version 2.4.2 from 2011-04-26.

Automatic conversion script
Id: cif_fix_values 2935 2014-11-11 08:27:57Z andrius 

 Adding full bibliography for 7033523--7033525.cif.
;
_cod_original_sg_symbol_H-M P2(1)/c
_cod_database_code 7033524

loop_
_symmetry_equiv_pos_as_xyz
'x, y, z'
'-x, y+1/2, -z+1/2'
'-x, -y, -z'
'x, -y-1/2, z-1/2'

loop_
_atom_site_label
_atom_site_type_symbol
_atom_site_fract_x
_atom_site_fract_y
_atom_site_fract_z
_atom_site_U_iso_or_equiv
_atom_site_adp_type
_atom_site_occupancy
_atom_site_symmetry_multiplicity
_atom_site_calc_flag
_atom_site_refinement_flags
_atom_site_disorder_assembly
_atom_site_disorder_group
Te3 Te 1.0000 0.5000 0.0000 0.03289(14) Uani 1 2 d S . .
Te1 Te 1.04321(4) 0.36828(3) 0.15000(3) 0.04003(13) Uani 1 1 d . A .
P1 P 1.05090(14) 0.48895(9) 0.25423(10) 0.0310(3) Uani 1 1 d . . .
C1 C 1.0620(5) 0.4378(4) 0.3609(4) 0.0325(13) Uani 1 1 d . A .
C2 C 1.1378(6) 0.4791(4) 0.4437(4) 0.0431(15) Uani 1 1 d . . .
H2A H 1.1828 0.5334 0.4440 0.052 Uiso 1 1 calc R A .
C3 C 1.1477(7) 0.4415(5) 0.5252(5) 0.0581(19) Uani 1 1 d . A .
H3A H 1.2020 0.4691 0.5815 0.070 Uiso 1 1 calc R . .
C4 C 1.0798(8) 0.3644(5) 0.5262(5) 0.062(2) Uani 1 1 d . . .
H4A H 1.0859 0.3396 0.5828 0.074 Uiso 1 1 calc R A .
C5 C 1.0030(8) 0.3234(4) 0.4444(5) 0.060(2) Uani 1 1 d . A .
H5A H 0.9566 0.2699 0.4446 0.072 Uiso 1 1 calc R . .
C6 C 0.9937(7) 0.3599(4) 0.3621(5) 0.0516(17) Uani 1 1 d . . .
H6A H 0.9402 0.3317 0.3060 0.062 Uiso 1 1 calc R A .
C7 C 0.899(2) 0.5565(13) 0.2136(9) 0.028(7) Uiso 0.50 1 d PD A 1
C8 C 0.9013(13) 0.6398(8) 0.1817(7) 0.036(3) Uiso 0.50 1 d PD A 1
H8A H 0.9814 0.6634 0.1819 0.043 Uiso 0.50 1 calc PR A 1
C9 C 0.7880(12) 0.6901(9) 0.1488(8) 0.041(3) Uiso 0.50 1 d PD A 1
H9A H 0.7901 0.7485 0.1260 0.049 Uiso 0.50 1 calc PR A 1
C10 C 0.6737(19) 0.6578(12) 0.1483(9) 0.049(5) Uiso 0.50 1 d PD A 1
H10A H 0.5960 0.6935 0.1259 0.059 Uiso 0.50 1 calc PR A 1
C11 C 0.6701(13) 0.5694(9) 0.1818(8) 0.046(3) Uiso 0.50 1 d PD A 1
H11A H 0.5899 0.5458 0.1817 0.055 Uiso 0.50 1 calc PR A 1
C12 C 0.7852(11) 0.5182(8) 0.2146(8) 0.038(3) Uiso 0.50 1 d PD A 1
H12A H 0.7857 0.4592 0.2369 0.045 Uiso 0.50 1 calc PR A 1
C7A C 0.897(2) 0.5448(14) 0.2062(10) 0.027(7) Uiso 0.50 1 d PD A 2
C8A C 0.8897(14) 0.6383(9) 0.2149(8) 0.044(3) Uiso 0.50 1 d PD A 2
H8AA H 0.9687 0.6717 0.2443 0.053 Uiso 0.50 1 calc PR A 2
C9A C 0.7676(15) 0.6824(10) 0.1808(8) 0.050(4) Uiso 0.50 1 d PD A 2
H9AA H 0.7641 0.7455 0.1866 0.060 Uiso 0.50 1 calc PR A 2
C10A C 0.6513(16) 0.6336(11) 0.1383(9) 0.038(4) Uiso 0.50 1 d PD A 2
H10B H 0.5683 0.6633 0.1165 0.045 Uiso 0.50 1 calc PR A 2
C11A C 0.6564(12) 0.5466(8) 0.1284(8) 0.041(3) Uiso 0.50 1 d PD A 2
H11B H 0.5770 0.5140 0.0977 0.049 Uiso 0.50 1 calc PR A 2
C12A C 0.7758(11) 0.5024(8) 0.1623(7) 0.036(3) Uiso 0.50 1 d PD A 2
H12B H 0.7753 0.4393 0.1552 0.043 Uiso 0.50 1 calc PR A 2
N1 N 1.1666(4) 0.5605(3) 0.2763(3) 0.0345(11) Uani 1 1 d . A .
P2 P 1.29607(13) 0.56634(9) 0.25510(9) 0.0302(3) Uani 1 1 d . . .
C13 C 1.3815(5) 0.6660(4) 0.3146(4) 0.0337(13) Uani 1 1 d . A .
C14 C 1.5128(6) 0.6798(4) 0.3297(5) 0.0579(19) Uani 1 1 d . . .
H14A H 1.5574 0.6378 0.3072 0.069 Uiso 1 1 calc R A .
C15 C 1.5794(7) 0.7545(5) 0.3775(6) 0.074(3) Uani 1 1 d . A .
H15A H 1.6694 0.7636 0.3874 0.088 Uiso 1 1 calc R . .
C16 C 1.5167(9) 0.8148(5) 0.4102(5) 0.067(2) Uani 1 1 d . . .
H16A H 1.5626 0.8662 0.4425 0.080 Uiso 1 1 calc R A .
C17 C 1.3875(9) 0.8015(4) 0.3966(5) 0.061(2) Uani 1 1 d . A .
H17A H 1.3438 0.8432 0.4200 0.073 Uiso 1 1 calc R . .
C18 C 1.3202(6) 0.7270(4) 0.3487(4) 0.0435(15) Uani 1 1 d . . .
H18A H 1.2304 0.7182 0.3394 0.052 Uiso 1 1 calc R A .
C19 C 1.4018(14) 0.4818(10) 0.3088(12) 0.028(6) Uiso 0.50 1 d PD A 1
C20 C 1.4721(10) 0.4289(7) 0.2701(8) 0.028(3) Uiso 0.50 1 d PD A 1
H20A H 1.4572 0.4388 0.2077 0.034 Uiso 0.50 1 calc PR A 1
C21 C 1.5626(11) 0.3622(8) 0.3183(8) 0.039(3) Uiso 0.50 1 d PD A 1
H21A H 1.6091 0.3285 0.2901 0.047 Uiso 0.50 1 calc PR A 1
C22 C 1.5818(14) 0.3474(9) 0.4099(10) 0.037(4) Uiso 0.50 1 d PD A 1
H22A H 1.6397 0.3010 0.4434 0.045 Uiso 0.50 1 calc PR A 1
C23 C 1.5222(13) 0.3956(10) 0.4500(11) 0.055(4) Uiso 0.50 1 d PD A 1
H23A H 1.5412 0.3858 0.5130 0.067 Uiso 0.50 1 calc PR A 1
C24 C 1.4316(12) 0.4612(8) 0.4027(9) 0.040(3) Uiso 0.50 1 d PD A 1
H24A H 1.3878 0.4935 0.4339 0.048 Uiso 0.50 1 calc PR A 1
C19A C 1.4203(16) 0.4710(9) 0.3069(11) 0.026(6) Uiso 0.50 1 d PD A 2
C20A C 1.5180(12) 0.4548(8) 0.2756(8) 0.040(3) Uiso 0.50 1 d PD A 2
H20B H 1.5215 0.4862 0.2247 0.049 Uiso 0.50 1 calc PR A 2
C21A C 1.6114(13) 0.3902(8) 0.3224(8) 0.044(3) Uiso 0.50 1 d PD A 2
H21B H 1.6796 0.3765 0.3022 0.053 Uiso 0.50 1 calc PR A 2
C22A C 1.6078(14) 0.3471(9) 0.3945(9) 0.035(4) Uiso 0.50 1 d PD A 2
H22B H 1.6753 0.3051 0.4262 0.042 Uiso 0.50 1 calc PR A 2
C23A C 1.5015(13) 0.3634(9) 0.4261(9) 0.044(3) Uiso 0.50 1 d PD A 2
H23B H 1.4964 0.3308 0.4759 0.053 Uiso 0.50 1 calc PR A 2
C24A C 1.4084(12) 0.4285(8) 0.3801(8) 0.039(3) Uiso 0.50 1 d PD A 2
H24C H 1.3388 0.4431 0.3986 0.047 Uiso 0.50 1 calc PR A 2
Te2 Te 1.26616(4) 0.58511(3) 0.09596(3) 0.04162(13) Uani 1 1 d . A .

loop_
_atom_site_aniso_label
_atom_site_aniso_U_11
_atom_site_aniso_U_22
_atom_site_aniso_U_33
_atom_site_aniso_U_23
_atom_site_aniso_U_13
_atom_site_aniso_U_12
Te3 0.0310(3) 0.0380(3) 0.0279(3) -0.0024(2) 0.0099(2) 0.0007(2)
Te1 0.0506(3) 0.0343(2) 0.0348(2) -0.00029(17) 0.01671(19) 0.00088(18)
P1 0.0284(8) 0.0322(8) 0.0329(8) 0.0019(6) 0.0126(6) -0.0007(6)
C1 0.029(3) 0.036(3) 0.033(3) 0.006(3) 0.012(2) 0.004(2)
C2 0.038(3) 0.058(4) 0.034(3) 0.004(3) 0.016(3) 0.004(3)
C3 0.055(4) 0.082(5) 0.036(4) 0.011(4) 0.017(3) 0.013(4)
C4 0.077(5) 0.068(5) 0.051(4) 0.025(4) 0.037(4) 0.027(4)
C5 0.094(6) 0.037(4) 0.070(5) 0.017(4) 0.054(5) 0.005(4)
C6 0.064(4) 0.038(4) 0.055(4) 0.004(3) 0.026(4) -0.005(3)
N1 0.030(2) 0.037(3) 0.037(3) -0.001(2) 0.013(2) -0.005(2)
P2 0.0248(7) 0.0329(8) 0.0280(7) 0.0040(6) 0.0054(6) -0.0034(6)
C13 0.034(3) 0.029(3) 0.028(3) 0.008(2) 0.002(2) -0.001(2)
C14 0.036(4) 0.045(4) 0.081(5) 0.000(4) 0.011(3) -0.003(3)
C15 0.045(4) 0.043(4) 0.102(7) 0.000(4) -0.004(4) -0.016(3)
C16 0.086(6) 0.040(4) 0.046(4) 0.004(3) -0.005(4) -0.025(4)
C17 0.109(7) 0.041(4) 0.038(4) 0.000(3) 0.034(4) -0.013(4)
C18 0.055(4) 0.037(3) 0.038(3) 0.000(3) 0.018(3) -0.007(3)
Te2 0.0319(2) 0.0580(3) 0.0303(2) 0.00861(18) 0.00749(17) -0.00881(18)

loop_
_atom_type_symbol
_atom_type_description
_atom_type_scat_dispersion_real
_atom_type_scat_dispersion_imag
_atom_type_scat_source
C C 0.0033 0.0016 'International Tables Vol C Tables 4.2.6.8 and 6.1.1.4'
H H 0.0000 0.0000 'International Tables Vol C Tables 4.2.6.8 and 6.1.1.4'
N N 0.0061 0.0033 'International Tables Vol C Tables 4.2.6.8 and 6.1.1.4'
P P 0.1023 0.0942 'International Tables Vol C Tables 4.2.6.8 and 6.1.1.4'
Te Te -0.5308 1.6751 'International Tables Vol C Tables 4.2.6.8 and 6.1.1.4'

loop_
_geom_angle_atom_site_label_1
_geom_angle_atom_site_label_2
_geom_angle_atom_site_label_3
_geom_angle
_geom_angle_site_symmetry_1
_geom_angle_site_symmetry_3
Te1 Te3 Te1 180.0 3_765 .
Te1 Te3 Te2 93.51(3) . .
Te1 Te3 Te2 86.49(3) . 3_765
Te2 Te3 Te2 180.0 . 3_765
P1 Te1 Te3 90.33(4) . .
N1 P1 C7A 109.0(7) . .
N1 P1 C1 109.0(3) . .
C7A P1 C1 107.3(5) . .
N1 P1 C7 104.3(6) . .
C1 P1 C7 105.7(5) . .
N1 P1 Te1 117.18(18) . .
C7A P1 Te1 106.8(6) . .
C1 P1 Te1 107.13(19) . .
C7 P1 Te1 112.9(4) . .
C6 C1 C2 118.9(5) . .
C6 C1 P1 121.9(5) . .
C2 C1 P1 119.1(4) . .
C3 C2 C1 120.1(6) . .
C2 C3 C4 120.9(7) . .
C3 C4 C5 119.5(6) . .
C4 C5 C6 120.1(7) . .
C5 C6 C1 120.5(6) . .
C8 C7 C12 122.9(18) . .
C8 C7 P1 118.9(15) . .
C12 C7 P1 118.1(13) . .
C7 C8 C9 119.7(15) . .
C10 C9 C8 120.9(14) . .
C9 C10 C11 119.6(15) . .
C12 C11 C10 119.3(13) . .
C7 C12 C11 117.5(14) . .
C12A C7A C8A 115.0(17) . .
C12A C7A P1 124.5(15) . .
C8A C7A P1 120.4(15) . .
C9A C8A C7A 120.8(15) . .
C10A C9A C8A 119.8(13) . .
C11A C10A C9A 120.1(14) . .
C10A C11A C12A 120.6(13) . .
C11A C12A C7A 123.7(13) . .
P1 N1 P2 134.1(3) . .
N1 P2 C19 110.2(6) . .
N1 P2 C13 104.9(3) . .
C19 P2 C13 103.8(4) . .
N1 P2 C19A 114.5(5) . .
C13 P2 C19A 104.7(3) . .
N1 P2 Te2 117.66(18) . .
C19 P2 Te2 112.9(6) . .
C13 P2 Te2 105.90(19) . .
C19A P2 Te2 108.0(5) . .
C18 C13 C14 118.6(6) . .
C18 C13 P2 121.2(4) . .
C14 C13 P2 120.2(5) . .
C13 C14 C15 120.3(7) . .
C16 C15 C14 120.4(7) . .
C15 C16 C17 119.9(7) . .
C16 C17 C18 120.0(7) . .
C13 C18 C17 120.8(6) . .
C20 C19 C24 113.4(14) . .
C20 C19 P2 125.8(13) . .
C24 C19 P2 120.8(13) . .
C21 C20 C19 123.8(12) . .
C22 C21 C20 117.4(12) . .
C23 C22 C21 121.6(15) . .
C22 C23 C24 121.4(15) . .
C23 C24 C19 122.3(15) . .
C20A C19A C24A 125.2(15) . .
C20A C19A P2 120.2(12) . .
C24A C19A P2 114.4(12) . .
C19A C20A C21A 116.6(14) . .
C22A C21A C20A 121.9(14) . .
C21A C22A C23A 121.1(13) . .
C24A C23A C22A 117.3(12) . .
C19A C24A C23A 117.9(14) . .
P2 Te2 Te3 100.37(4) . .

loop_
_geom_bond_atom_site_label_1
_geom_bond_atom_site_label_2
_geom_bond_distance
_geom_bond_site_symmetry_2
Te3 Te1 2.9806(6) 3_765
Te3 Te1 2.9806(6) .
Te3 Te2 2.9978(9) .
Te3 Te2 2.9978(9) 3_765
Te1 P1 2.4279(16) .
P1 N1 1.593(5) .
P1 C7A 1.77(2) .
P1 C1 1.819(6) .
P1 C7 1.84(2) .
C1 C6 1.391(8) .
C1 C2 1.391(8) .
C2 C3 1.376(9) .
C3 C4 1.378(10) .
C4 C5 1.381(10) .
C5 C6 1.383(9) .
C7 C8 1.35(2) .
C7 C12 1.38(2) .
C8 C9 1.371(18) .
C9 C10 1.35(2) .
C10 C11 1.43(2) .
C11 C12 1.393(17) .
C7A C12A 1.39(3) .
C7A C8A 1.41(3) .
C8A C9A 1.40(2) .
C9A C10A 1.39(2) .
C10A C11A 1.31(2) .
C11A C12A 1.376(16) .
N1 P2 1.594(5) .
P2 C19 1.700(18) .
P2 C13 1.815(6) .
P2 C19A 1.920(18) .
P2 Te2 2.4331(15) .
C13 C18 1.370(8) .
C13 C14 1.384(8) .
C14 C15 1.385(9) .
C15 C16 1.360(11) .
C16 C17 1.368(11) .
C17 C18 1.385(9) .
C19 C20 1.41(2) .
C19 C24 1.43(2) .
C20 C21 1.402(16) .
C21 C22 1.402(19) .
C22 C23 1.30(2) .
C23 C24 1.39(2) .
C19A C20A 1.37(2) .
C19A C24A 1.38(2) .
C20A C21A 1.392(18) .
C21A C22A 1.33(2) .
C22A C23A 1.47(2) .
C23A C24A 1.392(18) .
